data_1553463
loop_
_publ_author_name
'Zhou, Kaida'
'Xia, Hongguang'
'Wu, Jie'

_publ_section_title
;
 Generation of (2-oxoindolin-3-yl)methanesulfonohydrazides via a
 photo-induced reaction of N-(2-iodoaryl)acrylamide, DABSO, and hydrazine
;
_journal_issue 7
_journal_name_full 'Organic Chemistry Frontiers'
_journal_page_first 865
_journal_paper_doi 10.1039/C6QO00163G
_journal_volume 3
_journal_year 2016
_chemical_formula_sum 'C17 H25 Cl2 N3 O4 S'
_chemical_formula_weight 438.36
_space_group_crystal_system triclinic
_space_group_IT_number 2
_space_group_name_Hall '-P 1'
_space_group_name_H-M_alt 'P -1'
_atom_sites_solution_hydrogens mixed
_audit_creation_method SHELXL-2013
_audit_update_record
;
2015-12-17 deposited with the CCDC.
2016-05-13 downloaded from the CCDC.
;
_cell_angle_alpha 74.634(5)
_cell_angle_beta 62.808(5)
_cell_angle_gamma 65.132(5)
_cell_formula_units_Z 2
_cell_length_a 10.820(6)
_cell_length_b 10.975(6)
_cell_length_c 11.163(6)
_cell_measurement_reflns_used 2942
_cell_measurement_temperature 293(2)
_cell_measurement_theta_max 26.82
_cell_measurement_theta_min 2.38
_cell_volume 1065.4(10)
_computing_cell_refinement 'Bruker SAINT'
_computing_data_collection 'Bruker APEX2'
_computing_data_reduction 'Bruker SAINT'
_computing_molecular_graphics 'Bruker SHELXTL'
_computing_publication_material 'Bruker SHELXTL'
_computing_structure_refinement 'SHELXL-2013 (Sheldrick, 2013)'
_computing_structure_solution 'SHELXS-97 (Sheldrick, 2008)'
_diffrn_ambient_temperature 293(2)
_diffrn_measured_fraction_theta_full 0.954
_diffrn_measured_fraction_theta_max 0.979
_diffrn_measurement_device_type 'Bruker APEX-II CCD'
_diffrn_measurement_method '\f and \w scans'
_diffrn_radiation_type MoK\a
_diffrn_radiation_wavelength 0.71073
_diffrn_reflns_av_R_equivalents 0.0381
_diffrn_reflns_av_unetI/netI 0.0567
_diffrn_reflns_Laue_measured_fraction_full 0.954
_diffrn_reflns_Laue_measured_fraction_max 0.979
_diffrn_reflns_limit_h_max 12
_diffrn_reflns_limit_h_min -12
_diffrn_reflns_limit_k_max 13
_diffrn_reflns_limit_k_min -13
_diffrn_reflns_limit_l_max 12
_diffrn_reflns_limit_l_min -13
_diffrn_reflns_number 5239
_diffrn_reflns_point_group_measured_fraction_full 0.954
_diffrn_reflns_point_group_measured_fraction_max 0.979
_diffrn_reflns_theta_full 25.242
_diffrn_reflns_theta_max 25.008
_diffrn_reflns_theta_min 2.054
_exptl_absorpt_coefficient_mu 0.430
_exptl_absorpt_correction_T_max 0.746
_exptl_absorpt_correction_T_min 0.368
_exptl_absorpt_correction_type multi-scan
_exptl_absorpt_process_details sadabs
_exptl_crystal_colour colourless
_exptl_crystal_density_diffrn 1.367
_exptl_crystal_description block
_exptl_crystal_F_000 460
_exptl_crystal_size_max 0.800
_exptl_crystal_size_mid 0.690
_exptl_crystal_size_min 0.500
_refine_diff_density_max 1.033
_refine_diff_density_min -0.726
_refine_diff_density_rms 0.092
_refine_ls_extinction_coef 0.028(8)
_refine_ls_extinction_expression Fc^*^=kFc[1+0.001xFc^2^\l^3^/sin(2\q)]^-1/4^
_refine_ls_extinction_method SHELXL
_refine_ls_goodness_of_fit_ref 1.058
_refine_ls_hydrogen_treatment mixed
_refine_ls_matrix_type full
_refine_ls_number_parameters 252
_refine_ls_number_reflns 3666
_refine_ls_number_restraints 6
_refine_ls_restrained_S_all 1.057
_refine_ls_R_factor_all 0.0899
_refine_ls_R_factor_gt 0.0806
_refine_ls_shift/su_max 0.002
_refine_ls_shift/su_mean 0.000
_refine_ls_structure_factor_coef Fsqd
_refine_ls_weighting_details
; 
 w=1/[\s^2^(Fo^2^)+(0.1584P)^2^+0.8442P] 
 where P=(Fo^2^+2Fc^2^)/3 
;
_refine_ls_weighting_scheme calc
_refine_ls_wR_factor_gt 0.2404
_refine_ls_wR_factor_ref 0.2518
_reflns_Friedel_coverage 0.000
_reflns_number_gt 2999
_reflns_number_total 3666
_reflns_threshold_expression 'I > 2\s(I)'
_cod_data_source_file c6qo00163g2.cif
_cod_data_source_block a51020a
_cod_original_cell_volume 1065.4(9)
_cod_database_code 1553463
_shelx_space_group_comment
; 
The symmetry employed for this shelxl refinement is uniquely defined 
by the following loop, which should always be used as a source of 
symmetry information in preference to the above space-group names. 
They are only intended as comments. 
;
_shelx_estimated_absorpt_t_min 0.725
_shelx_estimated_absorpt_t_max 0.814
_shelxl_version_number 2013-2

loop_
_space_group_symop_operation_xyz
'x, y, z'
'-x, -y, -z'

loop_
_atom_site_label
_atom_site_type_symbol
_atom_site_fract_x
_atom_site_fract_y
_atom_site_fract_z
_atom_site_U_iso_or_equiv
_atom_site_adp_type
_atom_site_occupancy
_atom_site_site_symmetry_order
_atom_site_calc_flag
_atom_site_refinement_flags_posn
_atom_site_refinement_flags_adp
S1 S 0.15308(9) 0.37571(8) 0.11348(9) 0.0477(4) Uani 1 1 d . .
N1 N 0.1883(4) 0.0375(3) 0.0327(3) 0.0519(8) Uani 1 1 d . .
N2 N 0.0838(4) 0.5351(3) 0.1316(3) 0.0562(9) Uani 1 1 d . .
N3 N 0.0574(3) 0.5754(3) 0.2534(3) 0.0468(7) Uani 1 1 d . .
O1 O -0.0322(3) 0.2032(3) 0.0426(3) 0.0653(8) Uani 1 1 d . .
O2 O 0.1652(3) 0.3687(3) -0.0177(3) 0.0645(8) Uani 1 1 d . .
O3 O 0.2821(3) 0.3177(3) 0.1417(3) 0.0667(8) Uani 1 1 d . .
O4 O -0.0336(4) 0.7732(3) 0.4230(3) 0.0723(9) Uani 1 1 d . .
C1 C 0.0620(4) 0.1387(4) 0.0891(4) 0.0503(9) Uani 1 1 d . .
C2 C 0.0523(4) 0.1566(3) 0.2248(3) 0.0439(8) Uani 1 1 d . .
C3 C 0.1993(4) 0.0562(3) 0.2267(3) 0.0427(8) Uani 1 1 d . .
C4 C 0.2590(4) 0.0229(4) 0.3200(4) 0.0494(8) Uani 1 1 d . .
H4 H 0.2085 0.0686 0.3974 0.059 Uiso 1 1 calc R U
C5 C 0.3957(4) -0.0797(4) 0.2994(4) 0.0585(10) Uani 1 1 d . .
C6 C 0.4675(4) -0.1459(4) 0.1831(4) 0.0625(11) Uani 1 1 d . .
H6 H 0.5595 -0.2138 0.1683 0.075 Uiso 1 1 calc R U
C7 C 0.4078(4) -0.1149(4) 0.0883(4) 0.0596(10) Uani 1 1 d . .
H7 H 0.4575 -0.1609 0.0112 0.071 Uiso 1 1 calc R U
C8 C 0.2729(4) -0.0139(3) 0.1118(3) 0.0477(8) Uani 1 1 d . .
C9 C 0.0192(4) 0.3039(3) 0.2368(3) 0.0450(8) Uani 1 1 d . .
H9A H 0.0098 0.3105 0.3258 0.054 Uiso 1 1 calc R U
H9B H -0.0760 0.3577 0.2312 0.054 Uiso 1 1 calc R U
C10 C -0.0986(4) 0.6494(4) 0.3244(4) 0.0592(10) Uani 1 1 d . .
H10A H -0.1560 0.5923 0.3475 0.071 Uiso 1 1 calc R U
H10B H -0.1326 0.7273 0.2667 0.071 Uiso 1 1 calc R U
C11 C -0.1205(5) 0.6944(5) 0.4513(5) 0.0690(12) Uani 1 1 d . .
H11A H -0.2243 0.7466 0.4970 0.083 Uiso 1 1 calc R U
H11B H -0.0940 0.6157 0.5116 0.083 Uiso 1 1 calc R U
C12 C 0.1171(5) 0.7008(5) 0.3541(4) 0.0668(11) Uani 1 1 d . .
H12A H 0.1492 0.6213 0.4113 0.080 Uiso 1 1 calc R U
H12B H 0.1750 0.7564 0.3352 0.080 Uiso 1 1 calc R U
C13 C 0.1452(4) 0.6587(4) 0.2235(4) 0.0551(9) Uani 1 1 d . .
H13A H 0.1175 0.7378 0.1641 0.066 Uiso 1 1 calc R U
H13B H 0.2497 0.6081 0.1783 0.066 Uiso 1 1 calc R U
C14 C -0.0775(4) 0.1169(4) 0.3380(4) 0.0621(10) Uani 1 1 d . .
H14A H -0.0592 0.0240 0.3354 0.093 Uiso 1 1 calc R U
H14B H -0.1675 0.1724 0.3253 0.093 Uiso 1 1 calc R U
H14C H -0.0868 0.1296 0.4239 0.093 Uiso 1 1 calc R U
C15 C 0.4641(6) -0.1172(6) 0.4012(5) 0.0853(15) Uani 1 1 d . .
H15A H 0.3874 -0.1076 0.4907 0.128 Uiso 1 1 calc R U
H15B H 0.5176 -0.0588 0.3832 0.128 Uiso 1 1 calc R U
H15C H 0.5310 -0.2090 0.3946 0.128 Uiso 1 1 calc R U
C16 C 0.2318(6) -0.0121(5) -0.0938(4) 0.0719(12) Uani 1 1 d . .
H16A H 0.1575 0.0388 -0.1300 0.108 Uiso 1 1 calc R U
H16B H 0.2420 -0.1055 -0.0783 0.108 Uiso 1 1 calc R U
H16C H 0.3249 -0.0026 -0.1569 0.108 Uiso 1 1 calc R U
C17 C 0.6150(8) 0.4427(9) 0.1857(7) 0.115(2) Uani 1 1 d . .
H17A H 0.5953 0.5261 0.1285 0.138 Uiso 1 1 calc R U
H17B H 0.7173 0.3868 0.1401 0.138 Uiso 1 1 calc R U
Cl1 Cl 0.5940(3) 0.4799(2) 0.3361(2) 0.1378(8) Uani 1 1 d . .
Cl2 Cl 0.5043(2) 0.3630(3) 0.2025(4) 0.1953(16) Uani 1 1 d . U
H2 H 0.043(5) 0.584(5) 0.082(5) 0.057(12) Uiso 1 1 d . .

loop_
_atom_site_aniso_label
_atom_site_aniso_U_11
_atom_site_aniso_U_22
_atom_site_aniso_U_33
_atom_site_aniso_U_23
_atom_site_aniso_U_13
_atom_site_aniso_U_12
S1 0.0500(6) 0.0440(6) 0.0458(6) -0.0171(4) -0.0114(4) -0.0140(4)
N1 0.0688(19) 0.0493(17) 0.0419(16) -0.0122(13) -0.0203(14) -0.0211(15)
N2 0.086(2) 0.0407(17) 0.0474(18) -0.0084(14) -0.0350(18) -0.0149(16)
N3 0.0608(18) 0.0392(15) 0.0419(16) -0.0107(12) -0.0221(13) -0.0128(13)
O1 0.082(2) 0.0609(17) 0.0742(19) -0.0004(14) -0.0494(16) -0.0267(15)
O2 0.0796(19) 0.0705(18) 0.0432(15) -0.0215(13) -0.0082(13) -0.0342(15)
O3 0.0505(15) 0.0568(16) 0.093(2) -0.0216(14) -0.0242(14) -0.0141(12)
O4 0.090(2) 0.0576(17) 0.0641(18) -0.0295(14) -0.0129(15) -0.0262(15)
C1 0.062(2) 0.0445(19) 0.053(2) -0.0039(15) -0.0270(18) -0.0226(16)
C2 0.0433(17) 0.0390(17) 0.0446(18) -0.0077(14) -0.0158(14) -0.0094(13)
C3 0.0446(17) 0.0362(17) 0.0382(17) -0.0082(13) -0.0113(14) -0.0086(13)
C4 0.0502(19) 0.0476(19) 0.0424(19) -0.0097(15) -0.0146(15) -0.0106(15)
C5 0.054(2) 0.053(2) 0.062(2) 0.0017(18) -0.0249(18) -0.0148(17)
C6 0.045(2) 0.049(2) 0.067(3) -0.0110(18) -0.0103(18) -0.0016(16)
C7 0.057(2) 0.047(2) 0.052(2) -0.0197(17) -0.0034(17) -0.0096(17)
C8 0.055(2) 0.0407(17) 0.0400(18) -0.0086(14) -0.0107(15) -0.0166(15)
C9 0.0426(17) 0.0432(18) 0.0422(18) -0.0140(14) -0.0128(14) -0.0072(14)
C10 0.061(2) 0.049(2) 0.062(2) -0.0121(17) -0.0213(19) -0.0141(17)
C11 0.075(3) 0.056(2) 0.060(2) -0.0212(19) -0.011(2) -0.016(2)
C12 0.086(3) 0.068(3) 0.060(2) -0.016(2) -0.026(2) -0.036(2)
C13 0.062(2) 0.054(2) 0.050(2) -0.0123(16) -0.0183(17) -0.0207(18)
C14 0.053(2) 0.055(2) 0.065(3) -0.0049(18) -0.0137(19) -0.0184(18)
C15 0.067(3) 0.100(4) 0.079(3) 0.003(3) -0.040(3) -0.014(3)
C16 0.097(3) 0.080(3) 0.049(2) -0.022(2) -0.020(2) -0.039(3)
C17 0.092(4) 0.147(6) 0.103(5) -0.009(4) -0.034(4) -0.046(4)
Cl1 0.1384(17) 0.1435(18) 0.1157(15) -0.0383(12) -0.0392(13) -0.0315(13)
Cl2 0.0997(14) 0.158(2) 0.354(4) -0.122(3) -0.076(2) -0.0247(13)

loop_
_atom_type_symbol
_atom_type_description
_atom_type_scat_dispersion_real
_atom_type_scat_dispersion_imag
_atom_type_scat_source
C C 0.0033 0.0016 'International Tables Vol C Tables 4.2.6.8 and 6.1.1.4'
H H 0.0000 0.0000 'International Tables Vol C Tables 4.2.6.8 and 6.1.1.4'
N N 0.0061 0.0033 'International Tables Vol C Tables 4.2.6.8 and 6.1.1.4'
O O 0.0106 0.0060 'International Tables Vol C Tables 4.2.6.8 and 6.1.1.4'
S S 0.1246 0.1234 'International Tables Vol C Tables 4.2.6.8 and 6.1.1.4'
Cl Cl 0.1484 0.1585 'International Tables Vol C Tables 4.2.6.8 and 6.1.1.4'

loop_
_geom_angle_atom_site_label_1
_geom_angle_atom_site_label_2
_geom_angle_atom_site_label_3
_geom_angle
O3 S1 O2 119.13(19)
O3 S1 N2 108.81(17)
O2 S1 N2 104.47(18)
O3 S1 C9 108.25(18)
O2 S1 C9 108.58(16)
N2 S1 C9 106.98(17)
C1 N1 C8 111.5(3)
C1 N1 C16 124.2(3)
C8 N1 C16 124.3(3)
N3 N2 S1 118.2(3)
N2 N3 C10 111.3(3)
N2 N3 C13 109.0(3)
C10 N3 C13 110.1(3)
C12 O4 C11 110.4(3)
O1 C1 N1 126.1(3)
O1 C1 C2 125.3(3)
N1 C1 C2 108.6(3)
C3 C2 C1 102.2(3)
C3 C2 C9 116.6(3)
C1 C2 C9 111.6(3)
C3 C2 C14 111.0(3)
C1 C2 C14 108.3(3)
C9 C2 C14 107.0(3)
C4 C3 C8 120.4(3)
C4 C3 C2 131.6(3)
C8 C3 C2 107.9(3)
C3 C4 C5 119.8(3)
C6 C5 C4 118.5(4)
C6 C5 C15 121.0(4)
C4 C5 C15 120.6(4)
C7 C6 C5 122.5(4)
C8 C7 C6 117.6(4)
C7 C8 C3 121.1(4)
C7 C8 N1 129.2(3)
C3 C8 N1 109.6(3)
C2 C9 S1 115.8(2)
N3 C10 C11 109.3(3)
O4 C11 C10 111.8(4)
O4 C12 C13 111.4(4)
N3 C13 C12 108.8(3)
Cl2 C17 Cl1 114.4(4)

loop_
_geom_bond_atom_site_label_1
_geom_bond_atom_site_label_2
_geom_bond_distance
S1 O3 1.415(3)
S1 O2 1.429(3)
S1 N2 1.615(3)
S1 C9 1.783(4)
N1 C1 1.344(5)
N1 C8 1.405(5)
N1 C16 1.448(5)
N2 N3 1.409(4)
N3 C10 1.449(5)
N3 C13 1.459(5)
O1 C1 1.222(4)
O4 C12 1.404(6)
O4 C11 1.414(6)
C1 C2 1.529(5)
C2 C3 1.513(5)
C2 C9 1.531(5)
C2 C14 1.536(5)
C3 C4 1.360(5)
C3 C8 1.395(5)
C4 C5 1.391(5)
C5 C6 1.386(6)
C5 C15 1.508(6)
C6 C7 1.378(6)
C7 C8 1.368(5)
C10 C11 1.507(6)
C12 C13 1.505(5)
C17 Cl2 1.681(7)
C17 Cl1 1.724(7)

loop_
_geom_hbond_atom_site_label_D
_geom_hbond_atom_site_label_H
_geom_hbond_atom_site_label_A
_geom_hbond_distance_DH
_geom_hbond_distance_HA
_geom_hbond_distance_DA
_geom_hbond_angle_DHA
_geom_hbond_site_symmetry_A
N2 H2 O2 0.81(5) 2.48(4) 3.164(5) 142(4) 2_565
N2 H2 O1 0.81(5) 2.36(5) 3.004(5) 137(4) 2_565

loop_
_geom_torsion_atom_site_label_1
_geom_torsion_atom_site_label_2
_geom_torsion_atom_site_label_3
_geom_torsion_atom_site_label_4
_geom_torsion
O3 S1 N2 N3 -52.1(3)
O2 S1 N2 N3 179.7(3)
C9 S1 N2 N3 64.6(3)
S1 N2 N3 C10 -119.0(3)
S1 N2 N3 C13 119.4(3)
C8 N1 C1 O1 179.3(4)
C16 N1 C1 O1 -0.6(6)
C8 N1 C1 C2 -2.9(4)
C16 N1 C1 C2 177.2(3)
O1 C1 C2 C3 -177.9(3)
N1 C1 C2 C3 4.3(4)
O1 C1 C2 C9 -52.6(5)
N1 C1 C2 C9 129.6(3)
O1 C1 C2 C14 64.9(4)
N1 C1 C2 C14 -112.9(3)
C1 C2 C3 C4 -179.8(4)
C9 C2 C3 C4 58.3(5)
C14 C2 C3 C4 -64.6(5)
C1 C2 C3 C8 -4.2(3)
C9 C2 C3 C8 -126.1(3)
C14 C2 C3 C8 111.1(3)
C8 C3 C4 C5 1.4(5)
C2 C3 C4 C5 176.6(4)
C3 C4 C5 C6 -0.1(6)
C3 C4 C5 C15 179.4(4)
C4 C5 C6 C7 -0.8(6)
C15 C5 C6 C7 179.6(4)
C5 C6 C7 C8 0.5(6)
C6 C7 C8 C3 0.8(6)
C6 C7 C8 N1 179.9(4)
C4 C3 C8 C7 -1.8(5)
C2 C3 C8 C7 -178.0(3)
C4 C3 C8 N1 179.0(3)
C2 C3 C8 N1 2.8(4)
C1 N1 C8 C7 -179.0(4)
C16 N1 C8 C7 0.9(6)
C1 N1 C8 C3 0.1(4)
C16 N1 C8 C3 180.0(3)
C3 C2 C9 S1 56.2(4)
C1 C2 C9 S1 -60.6(3)
C14 C2 C9 S1 -178.9(3)
O3 S1 C9 C2 -71.4(3)
O2 S1 C9 C2 59.3(3)
N2 S1 C9 C2 171.5(3)
N2 N3 C10 C11 -178.1(3)
C13 N3 C10 C11 -57.0(4)
C12 O4 C11 C10 -57.7(5)
N3 C10 C11 O4 56.9(5)
C11 O4 C12 C13 58.7(5)
N2 N3 C13 C12 -179.7(3)
C10 N3 C13 C12 58.0(4)
O4 C12 C13 N3 -58.9(4)
